data_2108819
loop_
_publ_author_name
'Konieczny, Krzysztof A.'
'Bakowicz, Julia'
'Paliwoda, Damian'
'Warren, Mark R.'
'Ciesielski, Arkadiusz'
'Cyra\'nski, Micha\/l K.'
'Turowska-Tyrk, Ilona'

_publ_section_title
;
 Structural reasons for the formation of multicomponent products and the
 influence of high pressure
;
_journal_issue 3
_journal_name_full 'Acta Crystallographica Section B'
_journal_page_first
;
;
_journal_paper_doi 10.1107/S2052520621004492
_journal_volume 77
_journal_year 2021
_chemical_absolute_configuration syn
_chemical_formula_sum 'C31 H39 N O3'
_chemical_formula_weight 473.63
_space_group_crystal_system orthorhombic
_space_group_IT_number 19
_space_group_name_Hall 'P 2ac 2ab'
_space_group_name_H-M_alt 'P 21 21 21'
_atom_sites_solution_hydrogens geom
_atom_sites_solution_primary isomor
_audit_creation_method SHELXL-2014/7
_cell_angle_alpha 90
_cell_angle_beta 90
_cell_angle_gamma 90
_cell_formula_units_Z 4
_cell_length_a 6.2884(3)
_cell_length_b 13.7572(5)
_cell_length_c 32.7030(13)
_cell_measurement_reflns_used 6751
_cell_measurement_temperature 299(2)
_cell_measurement_theta_max 23.0550
_cell_measurement_theta_min 1.8820
_cell_volume 2829.2(2)
_computing_cell_refinement 'CrysAlisPro (Rigaku OD, 2015)'
_computing_data_collection 'CrysAlisPro (Agilent Technologies, 2014)'
_computing_data_reduction 'CrysAlisPro (Rigaku OD, 2015)'
_computing_molecular_graphics 'ORTEP-3 for Windows (Farrugia, 2012)'
_computing_publication_material 'SHELXL 2014/7 (Sheldrick, 2015)'
_computing_structure_refinement 'SHELXL 2014/7 (Sheldrick, 2015)'
_computing_structure_solution 'SHELXT 2014/5 (Sheldrick, 2014)'
_diffrn_ambient_temperature 299(2)
_diffrn_detector_area_resol_mean 15.9718
_diffrn_measured_fraction_theta_full 0.988
_diffrn_measured_fraction_theta_max 0.986
_diffrn_measurement_device_type 'KM4 with Eos CCD'
_diffrn_measurement_method '\w scans'
_diffrn_radiation_monochromator graphite
_diffrn_radiation_source 'fine-focus sealed tube'
_diffrn_radiation_type MoK\a
_diffrn_radiation_wavelength 0.71073
_diffrn_reflns_av_R_equivalents 0.0350
_diffrn_reflns_av_unetI/netI 0.0354
_diffrn_reflns_Laue_measured_fraction_full 0.988
_diffrn_reflns_Laue_measured_fraction_max 0.986
_diffrn_reflns_limit_h_max 6
_diffrn_reflns_limit_h_min -7
_diffrn_reflns_limit_k_max 16
_diffrn_reflns_limit_k_min -16
_diffrn_reflns_limit_l_max 39
_diffrn_reflns_limit_l_min -38
_diffrn_reflns_number 25524
_diffrn_reflns_point_group_measured_fraction_full 0.990
_diffrn_reflns_point_group_measured_fraction_max 0.988
_diffrn_reflns_theta_full 25.242
_diffrn_reflns_theta_max 25.999
_diffrn_reflns_theta_min 1.606
_exptl_absorpt_coefficient_mu 0.070
_exptl_absorpt_correction_T_max 1.000
_exptl_absorpt_correction_T_min 0.99543
_exptl_absorpt_correction_type multi-scan
_exptl_absorpt_process_details 'Scale3 AbsPack (Rigaku OD, 2015)'
_exptl_crystal_colour colourless
_exptl_crystal_density_diffrn 1.112
_exptl_crystal_description block
_exptl_crystal_F_000 1024
_exptl_crystal_size_max 0.400
_exptl_crystal_size_mid 0.180
_exptl_crystal_size_min 0.140
_refine_diff_density_max 0.113
_refine_diff_density_min -0.128
_refine_diff_density_rms 0.027
_refine_ls_abs_structure_details
;
The absolute configuration was assigned to agree with that of its
precursor (S)-(-)-1-phenylethaneamine at the chiral centre C25.
;
_refine_ls_abs_structure_Flack 2.0(6)
_refine_ls_extinction_method none
_refine_ls_goodness_of_fit_ref 1.082
_refine_ls_hydrogen_treatment constr
_refine_ls_matrix_type full
_refine_ls_number_parameters 505
_refine_ls_number_reflns 5496
_refine_ls_number_restraints 560
_refine_ls_restrained_S_all 1.058
_refine_ls_R_factor_all 0.0806
_refine_ls_R_factor_gt 0.0539
_refine_ls_shift/su_max 0.000
_refine_ls_shift/su_mean 0.000
_refine_ls_structure_factor_coef Fsqd
_refine_ls_weighting_details 'w=1/[\s^2^(Fo^2^)+(0.0463P)^2^+0.3002P] where P=(Fo^2^+2Fc^2^)/3'
_refine_ls_weighting_scheme calc
_refine_ls_wR_factor_gt 0.1044
_refine_ls_wR_factor_ref 0.1143
_reflns_Friedel_coverage 0.740
_reflns_Friedel_fraction_full 0.993
_reflns_Friedel_fraction_max 0.992
_reflns_number_gt 4027
_reflns_number_total 5496
_reflns_threshold_expression 'I > 2\s(I)'
_cod_data_source_file eb5068sup1.cif
_cod_data_source_block 44hUV_01MPa
_cod_database_code 2108819
_shelx_shelxl_version_number 2014/7
_shelx_space_group_comment
;
The symmetry employed for this shelxl refinement is uniquely defined
by the following loop, which should always be used as a source of
symmetry information in preference to the above space-group names.
They are only intended as comments.
;
_shelx_estimated_absorpt_t_min 0.972
_shelx_estimated_absorpt_t_max 0.990

loop_
_space_group_symop_operation_xyz
'x, y, z'
'-x+1/2, -y, z+1/2'
'-x, y+1/2, -z+1/2'
'x+1/2, -y+1/2, -z'

loop_
_atom_site_label
_atom_site_type_symbol
_atom_site_fract_x
_atom_site_fract_y
_atom_site_fract_z
_atom_site_U_iso_or_equiv
_atom_site_adp_type
_atom_site_occupancy
_atom_site_site_symmetry_order
_atom_site_calc_flag
_atom_site_refinement_flags_posn
_atom_site_refinement_flags_adp
_atom_site_refinement_flags_occupancy
_atom_site_disorder_assembly
_atom_site_disorder_group
O1 O 1.0340(11) 0.2438(4) 0.63069(18) 0.0815(18) Uani 0.740(4) 1 d D U P A 1
O2 O 0.6228(3) 0.63113(15) 0.51713(7) 0.0599(6) Uani 0.740(4) 1 d D U P A 1
O3 O 0.3222(4) 0.61925(18) 0.55187(7) 0.0703(7) Uani 0.740(4) 1 d D U P A 1
C1 C 0.8160(18) 0.2758(7) 0.6882(2) 0.043(2) Uani 0.740(4) 1 d D U P A 1
C2 C 0.886(2) 0.3407(9) 0.7181(3) 0.049(3) Uani 0.740(4) 1 d D U P A 1
C3 C 0.826(3) 0.3252(12) 0.7589(4) 0.053(3) Uani 0.740(4) 1 d D U P A 1
H3 H 0.8760 0.3676 0.7788 0.064 Uiso 0.740(4) 1 calc R U P A 1
C4 C 0.696(3) 0.2500(12) 0.7704(3) 0.054(3) Uani 0.740(4) 1 d D U P A 1
C5 C 0.624(3) 0.1886(11) 0.7396(3) 0.053(3) Uani 0.740(4) 1 d D U P A 1
H5 H 0.5316 0.1387 0.7466 0.064 Uiso 0.740(4) 1 calc R U P A 1
C6 C 0.684(3) 0.1976(9) 0.6984(3) 0.048(3) Uani 0.740(4) 1 d D U P A 1
C7 C 0.8893(13) 0.2920(5) 0.6447(2) 0.0490(18) Uani 0.740(4) 1 d D U P A 1
C8 C 0.7790(12) 0.3667(5) 0.6195(2) 0.042(2) Uani 0.740(4) 1 d D U P A 1
C9 C 0.8710(12) 0.3944(6) 0.5826(2) 0.053(2) Uani 0.740(4) 1 d D U P A 1
H9 H 0.9944 0.3631 0.5741 0.064 Uiso 0.740(4) 1 calc R U P A 1
C10 C 0.7867(13) 0.4661(5) 0.5582(3) 0.0510(19) Uani 0.740(4) 1 d D U P A 1
H10 H 0.8548 0.4842 0.5342 0.061 Uiso 0.740(4) 1 calc R U P A 1
C11 C 0.6017(14) 0.5105(6) 0.5698(3) 0.042(3) Uani 0.740(4) 1 d D U P A 1
C12 C 0.4974(13) 0.4797(6) 0.6050(2) 0.052(2) Uani 0.740(4) 1 d D U P A 1
H12 H 0.3671 0.5067 0.6122 0.063 Uiso 0.740(4) 1 calc R U P A 1
C13 C 0.5885(9) 0.4085(5) 0.62934(19) 0.0476(17) Uani 0.740(4) 1 d D U P A 1
H13 H 0.5185 0.3887 0.6530 0.057 Uiso 0.740(4) 1 calc R U P A 1
C14 C 0.5081(5) 0.5932(2) 0.54472(9) 0.0488(7) Uani 0.740(4) 1 d D U P A 1
C15 C 1.0251(19) 0.4284(8) 0.7076(5) 0.060(3) Uani 0.740(4) 1 d D U P A 1
H15 H 1.0372 0.4318 0.6778 0.072 Uiso 0.740(4) 1 calc R U P A 1
C16 C 1.2494(15) 0.4172(8) 0.7252(3) 0.066(2) Uani 0.740(4) 1 d D U P A 1
H16A H 1.3329 0.4731 0.7181 0.099 Uiso 0.740(4) 1 calc R U P A 1
H16B H 1.2415 0.4114 0.7544 0.099 Uiso 0.740(4) 1 calc R U P A 1
H16C H 1.3146 0.3599 0.7140 0.099 Uiso 0.740(4) 1 calc R U P A 1
C17 C 0.9222(17) 0.5240(6) 0.7226(4) 0.086(3) Uani 0.740(4) 1 d D U P A 1
H17A H 1.0125 0.5778 0.7156 0.129 Uiso 0.740(4) 1 calc R U P A 1
H17B H 0.7861 0.5322 0.7098 0.129 Uiso 0.740(4) 1 calc R U P A 1
H17C H 0.9042 0.5215 0.7517 0.129 Uiso 0.740(4) 1 calc R U P A 1
C18 C 0.6363(17) 0.2290(10) 0.8147(3) 0.069(2) Uani 0.740(4) 1 d D U P A 1
H18 H 0.6471 0.1581 0.8168 0.083 Uiso 0.740(4) 1 calc R U P A 1
C19 C 0.7875(13) 0.2648(10) 0.8466(2) 0.092(3) Uani 0.740(4) 1 d D U P A 1
H19A H 0.9305 0.2493 0.8387 0.137 Uiso 0.740(4) 1 calc R U P A 1
H19B H 0.7733 0.3340 0.8494 0.137 Uiso 0.740(4) 1 calc R U P A 1
H19C H 0.7556 0.2343 0.8723 0.137 Uiso 0.740(4) 1 calc R U P A 1
C20 C 0.4076(10) 0.2489(8) 0.8235(2) 0.085(2) Uani 0.740(4) 1 d D U P A 1
H20A H 0.3216 0.2238 0.8017 0.128 Uiso 0.740(4) 1 calc R U P A 1
H20B H 0.3682 0.2180 0.8487 0.128 Uiso 0.740(4) 1 calc R U P A 1
H20C H 0.3859 0.3178 0.8258 0.128 Uiso 0.740(4) 1 calc R U P A 1
C21 C 0.6113(17) 0.1268(7) 0.6657(2) 0.065(3) Uani 0.740(4) 1 d D U P A 1
H21 H 0.5914 0.1643 0.6405 0.078 Uiso 0.740(4) 1 calc R U P A 1
C22 C 0.7803(13) 0.0504(5) 0.6569(2) 0.083(2) Uani 0.740(4) 1 d D U P A 1
H22A H 0.7299 0.0068 0.6362 0.124 Uiso 0.740(4) 1 calc R U P A 1
H22B H 0.9079 0.0817 0.6477 0.124 Uiso 0.740(4) 1 calc R U P A 1
H22C H 0.8098 0.0145 0.6815 0.124 Uiso 0.740(4) 1 calc R U P A 1
C23 C 0.3986(11) 0.0784(5) 0.6755(2) 0.077(2) Uani 0.740(4) 1 d D U P A 1
H23A H 0.3610 0.0347 0.6538 0.115 Uiso 0.740(4) 1 calc R U P A 1
H23B H 0.4107 0.0429 0.7006 0.115 Uiso 0.740(4) 1 calc R U P A 1
H23C H 0.2906 0.1273 0.6782 0.115 Uiso 0.740(4) 1 calc R U P A 1
O1D O 1.088(4) 0.2710(19) 0.6371(9) 0.055(6) Uiso 0.184(4) 1 d D U P B 2
O2D O 0.6228(3) 0.63113(15) 0.51713(7) 0.0599(6) Uani 0.184(4) 1 d D U P B 2
O3D O 0.3222(4) 0.61925(18) 0.55187(7) 0.0703(7) Uani 0.184(4) 1 d D U P B 2
C1D C 0.810(8) 0.286(3) 0.6888(9) 0.049(11) Uiso 0.184(4) 1 d D U P B 2
C2D C 0.892(10) 0.346(4) 0.7188(12) 0.047(11) Uiso 0.184(4) 1 d D U P B 2
C3D C 0.843(10) 0.323(4) 0.7599(13) 0.047(11) Uiso 0.184(4) 1 d D U P B 2
H3D H 0.8933 0.3640 0.7805 0.056 Uiso 0.184(4) 1 calc R U P B 2
C4D C 0.720(8) 0.241(4) 0.7708(10) 0.032(8) Uiso 0.184(4) 1 d D U P B 2
C5D C 0.647(11) 0.181(4) 0.7398(10) 0.043(9) Uiso 0.184(4) 1 d D U P B 2
H5D H 0.5794 0.1224 0.7460 0.052 Uiso 0.184(4) 1 calc R U P B 2
C6D C 0.677(11) 0.208(4) 0.6995(10) 0.051(11) Uiso 0.184(4) 1 d D U P B 2
C7D C 0.862(5) 0.277(2) 0.6423(9) 0.063(10) Uiso 0.184(4) 1 d D U P B 2
C8D C 0.787(4) 0.3581(19) 0.6138(9) 0.034(8) Uiso 0.184(4) 1 d D U P B 2
C9D C 0.919(4) 0.4048(18) 0.5854(8) 0.026(6) Uiso 0.184(4) 1 d D U P B 2
H9D H 1.0601 0.3866 0.5813 0.031 Uiso 0.184(4) 1 calc R U P B 2
C10D C 0.822(4) 0.482(2) 0.5637(10) 0.032(7) Uiso 0.184(4) 1 d D U P B 2
H10D H 0.9051 0.5142 0.5446 0.039 Uiso 0.184(4) 1 calc R U P B 2
C11D C 0.610(5) 0.513(2) 0.5684(10) 0.043(11) Uiso 0.184(4) 1 d D U P B 2
C12D C 0.491(5) 0.4623(19) 0.5972(8) 0.046(9) Uiso 0.184(4) 1 d D U P B 2
H12D H 0.3503 0.4797 0.6017 0.055 Uiso 0.184(4) 1 calc R U P B 2
C13D C 0.579(4) 0.3865(18) 0.6194(8) 0.048(8) Uiso 0.184(4) 1 d D U P B 2
H13D H 0.4952 0.3540 0.6385 0.058 Uiso 0.184(4) 1 calc R U P B 2
C14D C 0.5081(5) 0.5932(2) 0.54472(9) 0.0488(7) Uani 0.184(4) 1 d D U P B 2
C15D C 1.047(7) 0.427(3) 0.7099(17) 0.049(10) Uiso 0.184(4) 1 d D U P B 2
H15D H 1.0955 0.4155 0.6819 0.059 Uiso 0.184(4) 1 calc R U P B 2
C16D C 1.243(7) 0.421(4) 0.7359(13) 0.063(9) Uiso 0.184(4) 1 d D U P B 2
H16D H 1.3357 0.4743 0.7290 0.094 Uiso 0.184(4) 1 calc R U P B 2
H16E H 1.2038 0.4258 0.7642 0.094 Uiso 0.184(4) 1 calc R U P B 2
H16F H 1.3144 0.3609 0.7310 0.094 Uiso 0.184(4) 1 calc R U P B 2
C17D C 0.937(9) 0.527(3) 0.7094(17) 0.080(13) Uiso 0.184(4) 1 d D U P B 2
H17D H 0.8134 0.5240 0.6922 0.120 Uiso 0.184(4) 1 calc R U P B 2
H17E H 0.8951 0.5441 0.7367 0.120 Uiso 0.184(4) 1 calc R U P B 2
H17F H 1.0338 0.5747 0.6990 0.120 Uiso 0.184(4) 1 calc R U P B 2
C18D C 0.644(6) 0.214(3) 0.8152(11) 0.055(6) Uiso 0.184(4) 1 d D U P B 2
H18D H 0.5911 0.1469 0.8155 0.066 Uiso 0.184(4) 1 calc R U P B 2
C19D C 0.825(6) 0.224(3) 0.8457(11) 0.097(11) Uiso 0.184(4) 1 d D U P B 2
H19D H 0.9382 0.1809 0.8384 0.145 Uiso 0.184(4) 1 calc R U P B 2
H19E H 0.8760 0.2899 0.8455 0.145 Uiso 0.184(4) 1 calc R U P B 2
H19F H 0.7741 0.2084 0.8726 0.145 Uiso 0.184(4) 1 calc R U P B 2
C20D C 0.465(5) 0.284(3) 0.8277(11) 0.104(10) Uiso 0.184(4) 1 d D U P B 2
H20D H 0.3493 0.2787 0.8087 0.157 Uiso 0.184(4) 1 calc R U P B 2
H20E H 0.4161 0.2681 0.8547 0.157 Uiso 0.184(4) 1 calc R U P B 2
H20F H 0.5180 0.3496 0.8275 0.157 Uiso 0.184(4) 1 calc R U P B 2
C21D C 0.602(6) 0.148(2) 0.6624(9) 0.068(10) Uiso 0.184(4) 1 d D U P B 2
H21D H 0.4717 0.1790 0.6526 0.082 Uiso 0.184(4) 1 calc R U P B 2
C22D C 0.777(3) 0.1761(14) 0.6325(6) 0.080(6) Uiso 0.184(4) 1 d D . P B 2
H22D H 0.7205 0.1753 0.6049 0.096 Uiso 0.184(4) 1 calc R U P B 2
H22E H 0.8914 0.1292 0.6340 0.096 Uiso 0.184(4) 1 calc R U P B 2
C23D C 0.547(7) 0.0450(19) 0.6712(9) 0.109(10) Uiso 0.184(4) 1 d D . P B 2
H23D H 0.4332 0.0428 0.6908 0.164 Uiso 0.184(4) 1 calc R U P B 2
H23E H 0.5021 0.0137 0.6463 0.164 Uiso 0.184(4) 1 calc R U P B 2
H23F H 0.6689 0.0120 0.6820 0.164 Uiso 0.184(4) 1 calc R U P B 2
O1P O 1.113(5) 0.299(2) 0.6508(11) 0.063(9) Uiso 0.076(3) 1 d D U P C 3
O2P O 0.6228(3) 0.63113(15) 0.51713(7) 0.0599(6) Uani 0.076(3) 1 d D U P C 3
O3P O 0.3222(4) 0.61925(18) 0.55187(7) 0.0703(7) Uani 0.076(3) 1 d D U P C 3
C1P C 0.779(8) 0.284(3) 0.6949(11) 0.044(12) Uiso 0.076(3) 1 d D U P C 3
C2P C 0.835(7) 0.342(3) 0.7280(12) 0.039(11) Uiso 0.076(3) 1 d D U P C 3
C3P C 0.765(8) 0.314(4) 0.7661(12) 0.055(12) Uiso 0.076(3) 1 d D U P C 3
H3P H 0.7958 0.3528 0.7885 0.066 Uiso 0.076(3) 1 calc R U P C 3
C4P C 0.651(8) 0.230(4) 0.7724(12) 0.025(10) Uiso 0.076(3) 1 d D U P C 3
C5P C 0.581(11) 0.174(4) 0.7397(13) 0.033(11) Uiso 0.076(3) 1 d D U P C 3
H5P H 0.4895 0.1215 0.7433 0.040 Uiso 0.076(3) 1 calc R U P C 3
C6P C 0.655(13) 0.201(4) 0.7010(14) 0.044(13) Uiso 0.076(3) 1 d D U P C 3
C7P C 0.925(4) 0.339(2) 0.6666(8) 0.063(10) Uiso 0.076(3) 1 d D U P C 3
C8P C 0.814(5) 0.4040(17) 0.6350(8) 0.047(9) Uiso 0.076(3) 1 d D U P C 3
C9P C 0.919(5) 0.442(2) 0.6020(9) 0.052(9) Uiso 0.076(3) 1 d D U P C 3
H9P H 1.0618 0.4278 0.5983 0.062 Uiso 0.076(3) 1 calc R U P C 3
C10P C 0.818(5) 0.5020(19) 0.5737(10) 0.050(10) Uiso 0.076(3) 1 d D U P C 3
H10P H 0.8956 0.5258 0.5518 0.060 Uiso 0.076(3) 1 calc R U P C 3
C11P C 0.607(6) 0.5273(11) 0.5770(8) 0.048(12) Uiso 0.076(3) 1 d D U P C 3
C12P C 0.499(7) 0.490(3) 0.6104(11) 0.051(13) Uiso 0.076(3) 1 d D U P C 3
H12P H 0.3555 0.5045 0.6139 0.062 Uiso 0.076(3) 1 calc R U P C 3
C13P C 0.600(5) 0.429(3) 0.6389(12) 0.050(12) Uiso 0.076(3) 1 d D U P C 3
H13P H 0.5230 0.4057 0.6610 0.060 Uiso 0.076(3) 1 calc R U P C 3
C14P C 0.5081(5) 0.5932(2) 0.54472(9) 0.0488(7) Uani 0.076(3) 1 d D U P C 3
C15P C 0.983(7) 0.409(3) 0.7069(11) 0.054(12) Uiso 0.076(3) 1 d D U P C 3
C16P C 1.220(7) 0.401(6) 0.715(2) 0.078(13) Uiso 0.076(3) 1 d D U P C 3
H16G H 1.2941 0.4488 0.6989 0.116 Uiso 0.076(3) 1 calc R U P C 3
H16H H 1.2479 0.4115 0.7433 0.116 Uiso 0.076(3) 1 calc R U P C 3
H16I H 1.2685 0.3372 0.7072 0.116 Uiso 0.076(3) 1 calc R U P C 3
C17P C 0.923(15) 0.515(3) 0.701(3) 0.10(2) Uiso 0.076(3) 1 d D U P C 3
H17G H 1.0350 0.5483 0.6867 0.150 Uiso 0.076(3) 1 calc R U P C 3
H17H H 0.7941 0.5193 0.6851 0.150 Uiso 0.076(3) 1 calc R U P C 3
H17I H 0.9005 0.5452 0.7270 0.150 Uiso 0.076(3) 1 calc R U P C 3
C18P C 0.563(8) 0.207(4) 0.8150(12) 0.060(7) Uiso 0.076(3) 1 d D U P C 3
H18P H 0.5514 0.1364 0.8187 0.072 Uiso 0.076(3) 1 calc R U P C 3
C19P C 0.717(11) 0.249(8) 0.846(2) 0.100(14) Uiso 0.076(3) 1 d D U P C 3
H19G H 0.8515 0.2162 0.8445 0.149 Uiso 0.076(3) 1 calc R U P C 3
H19H H 0.7376 0.3172 0.8411 0.149 Uiso 0.076(3) 1 calc R U P C 3
H19I H 0.6600 0.2408 0.8734 0.149 Uiso 0.076(3) 1 calc R U P C 3
C20P C 0.345(9) 0.253(8) 0.815(2) 0.086(13) Uiso 0.076(3) 1 d D U P C 3
H20G H 0.2586 0.2218 0.7942 0.129 Uiso 0.076(3) 1 calc R U P C 3
H20H H 0.2794 0.2443 0.8410 0.129 Uiso 0.076(3) 1 calc R U P C 3
H20I H 0.3570 0.3207 0.8087 0.129 Uiso 0.076(3) 1 calc R U P C 3
C21P C 0.583(12) 0.136(5) 0.6664(18) 0.063(13) Uiso 0.076(3) 1 d D U P C 3
H21P H 0.6059 0.1680 0.6401 0.076 Uiso 0.076(3) 1 calc R U P C 3
C22P C 0.712(13) 0.041(5) 0.668(3) 0.09(2) Uiso 0.076(3) 1 d D U P C 3
H22F H 0.6680 -0.0011 0.6463 0.133 Uiso 0.076(3) 1 calc R U P C 3
H22G H 0.8607 0.0557 0.6652 0.133 Uiso 0.076(3) 1 calc R U P C 3
H22H H 0.6884 0.0096 0.6939 0.133 Uiso 0.076(3) 1 calc R U P C 3
C23P C 0.349(11) 0.107(7) 0.671(3) 0.12(3) Uiso 0.076(3) 1 d D U P C 3
H23G H 0.3083 0.0655 0.6488 0.173 Uiso 0.076(3) 1 calc R U P C 3
H23H H 0.3292 0.0732 0.6964 0.173 Uiso 0.076(3) 1 calc R U P C 3
H23I H 0.2624 0.1645 0.6708 0.173 Uiso 0.076(3) 1 calc R U P C 3
N1 N 0.0382(4) 0.66931(17) 0.49138(7) 0.0480(6) Uani 1 1 d . . . . .
H1A H 0.1377 0.6473 0.5084 0.058 Uiso 1 1 calc R U . . .
H1B H -0.0897 0.6532 0.5009 0.058 Uiso 1 1 calc R U . . .
H1C H 0.0478 0.7337 0.4895 0.058 Uiso 1 1 calc R U . . .
C24 C 0.2811(6) 0.6596(3) 0.43250(11) 0.0765(11) Uani 1 1 d . . . . .
H24A H 0.3946 0.6395 0.4502 0.115 Uiso 1 1 calc R U . . .
H24B H 0.2801 0.7292 0.4305 0.115 Uiso 1 1 calc R U . . .
H24C H 0.3019 0.6320 0.4058 0.115 Uiso 1 1 calc R U . . .
C25 C 0.0699(5) 0.6249(2) 0.44984(9) 0.0573(9) Uani 1 1 d . . . . .
H25 H -0.0428 0.6498 0.4320 0.069 Uiso 1 1 calc R U . . .
C26 C 0.0442(6) 0.5159(3) 0.45217(9) 0.0592(9) Uani 1 1 d . . . . .
C27 C -0.1422(7) 0.4721(3) 0.43977(11) 0.0784(11) Uani 1 1 d . . . . .
H27 H -0.2541 0.5104 0.4305 0.094 Uiso 1 1 calc R U . . .
C28 C -0.1653(10) 0.3718(4) 0.44096(15) 0.1092(18) Uani 1 1 d . . . . .
H28 H -0.2922 0.3436 0.4325 0.131 Uiso 1 1 calc R U . . .
C29 C -0.0032(14) 0.3147(4) 0.45440(17) 0.120(2) Uani 1 1 d . . . . .
H29 H -0.0182 0.2474 0.4546 0.144 Uiso 1 1 calc R U . . .
C30 C 0.1810(12) 0.3563(4) 0.46759(15) 0.1155(17) Uani 1 1 d . . . . .
H30 H 0.2902 0.3172 0.4775 0.139 Uiso 1 1 calc R U . . .
C31 C 0.2073(7) 0.4567(3) 0.46639(12) 0.0825(12) Uani 1 1 d . . . . .
H31 H 0.3344 0.4843 0.4751 0.099 Uiso 1 1 calc R U . . .

loop_
_atom_site_aniso_label
_atom_site_aniso_U_11
_atom_site_aniso_U_22
_atom_site_aniso_U_33
_atom_site_aniso_U_23
_atom_site_aniso_U_13
_atom_site_aniso_U_12
O1 0.100(4) 0.074(4) 0.071(3) 0.023(3) 0.030(3) 0.043(4)
O2 0.0587(13) 0.0590(13) 0.0620(14) 0.0263(11) 0.0025(11) 0.0031(12)
O3 0.0548(14) 0.0958(18) 0.0603(14) 0.0255(13) 0.0022(11) 0.0213(13)
C1 0.049(4) 0.036(3) 0.044(4) 0.011(2) 0.003(2) 0.016(3)
C2 0.050(4) 0.043(4) 0.055(4) 0.013(2) 0.010(3) 0.005(3)
C3 0.053(5) 0.055(4) 0.052(4) -0.008(2) -0.003(3) 0.002(3)
C4 0.048(6) 0.060(6) 0.053(4) 0.008(3) 0.006(3) 0.002(5)
C5 0.051(6) 0.051(5) 0.057(4) 0.016(2) -0.002(3) -0.006(4)
C6 0.059(4) 0.043(4) 0.041(4) 0.011(2) -0.005(2) 0.007(3)
C7 0.060(4) 0.043(3) 0.043(3) 0.007(2) 0.004(2) 0.009(3)
C8 0.058(4) 0.040(3) 0.026(3) 0.000(2) 0.004(2) 0.005(2)
C9 0.042(4) 0.059(4) 0.059(4) 0.009(3) 0.007(3) 0.009(3)
C10 0.057(4) 0.051(4) 0.045(4) 0.011(3) 0.006(3) -0.003(3)
C11 0.047(4) 0.043(4) 0.036(3) 0.0076(18) -0.005(2) -0.002(2)
C12 0.049(4) 0.067(4) 0.041(4) 0.012(4) 0.009(3) 0.012(3)
C13 0.062(4) 0.055(4) 0.026(3) 0.006(3) 0.011(2) 0.008(3)
C14 0.0512(19) 0.0512(18) 0.0440(18) 0.0074(14) -0.0051(15) -0.0017(16)
C15 0.062(5) 0.053(4) 0.065(5) 0.004(2) -0.003(3) -0.011(3)
C16 0.066(4) 0.076(5) 0.056(7) -0.010(4) 0.008(4) -0.010(3)
C17 0.067(4) 0.041(3) 0.151(10) 0.014(5) 0.016(6) -0.004(3)
C18 0.068(4) 0.089(6) 0.051(3) 0.003(3) 0.011(3) 0.006(4)
C19 0.087(6) 0.146(9) 0.042(3) 0.000(4) 0.003(3) 0.007(6)
C20 0.069(5) 0.116(6) 0.070(5) -0.010(4) 0.024(4) -0.011(5)
C21 0.095(5) 0.058(4) 0.043(3) 0.013(3) -0.018(3) -0.015(4)
C22 0.120(6) 0.067(4) 0.062(4) -0.023(3) 0.004(4) 0.013(4)
C23 0.082(5) 0.075(4) 0.074(4) 0.007(3) -0.021(3) -0.022(4)
O2D 0.0587(13) 0.0590(13) 0.0620(14) 0.0263(11) 0.0025(11) 0.0031(12)
O3D 0.0548(14) 0.0958(18) 0.0603(14) 0.0255(13) 0.0022(11) 0.0213(13)
C14D 0.0512(19) 0.0512(18) 0.0440(18) 0.0074(14) -0.0051(15) -0.0017(16)
O2P 0.0587(13) 0.0590(13) 0.0620(14) 0.0263(11) 0.0025(11) 0.0031(12)
O3P 0.0548(14) 0.0958(18) 0.0603(14) 0.0255(13) 0.0022(11) 0.0213(13)
C14P 0.0512(19) 0.0512(18) 0.0440(18) 0.0074(14) -0.0051(15) -0.0017(16)
N1 0.0450(14) 0.0505(14) 0.0486(16) 0.0113(12) -0.0007(12) 0.0030(12)
C24 0.091(3) 0.084(3) 0.054(2) 0.0034(19) 0.022(2) -0.007(2)
C25 0.063(2) 0.067(2) 0.0412(19) 0.0087(15) -0.0079(15) -0.0001(18)
C26 0.069(2) 0.068(2) 0.0410(18) -0.0031(16) 0.0005(16) -0.004(2)
C27 0.078(3) 0.093(3) 0.064(2) -0.013(2) 0.006(2) -0.015(2)
C28 0.121(4) 0.104(4) 0.103(4) -0.040(3) 0.031(3) -0.049(4)
C29 0.183(7) 0.071(3) 0.106(4) -0.013(3) 0.038(4) -0.019(4)
C30 0.160(5) 0.072(3) 0.115(4) 0.000(3) 0.004(4) 0.021(4)
C31 0.098(3) 0.067(3) 0.083(3) -0.002(2) -0.008(2) 0.001(2)

loop_
_atom_type_symbol
_atom_type_description
_atom_type_scat_dispersion_real
_atom_type_scat_dispersion_imag
_atom_type_scat_source
C C 0.0033 0.0016 'International Tables Vol C Tables 4.2.6.8 and 6.1.1.4'
H H 0.0000 0.0000 'International Tables Vol C Tables 4.2.6.8 and 6.1.1.4'
N N 0.0061 0.0033 'International Tables Vol C Tables 4.2.6.8 and 6.1.1.4'
O O 0.0106 0.0060 'International Tables Vol C Tables 4.2.6.8 and 6.1.1.4'

loop_
_geom_angle_atom_site_label_1
_geom_angle_atom_site_label_2
_geom_angle_atom_site_label_3
_geom_angle
_geom_angle_site_symmetry_1
_geom_angle_site_symmetry_3
_geom_angle_publ_flag
C2 C1 C6 120.8(7) . . ?
C2 C1 C7 118.0(7) . . ?
C6 C1 C7 121.3(7) . . ?
C1 C2 C3 118.9(8) . . ?
C1 C2 C15 121.9(8) . . ?
C3 C2 C15 119.2(9) . . ?
C4 C3 C2 122.5(9) . . ?
C4 C3 H3 118.7 . . ?
C2 C3 H3 118.7 . . ?
C3 C4 C5 116.9(8) . . ?
C3 C4 C18 123.5(10) . . ?
C5 C4 C18 119.6(9) . . ?
C4 C5 C6 123.7(9) . . ?
C4 C5 H5 118.1 . . ?
C6 C5 H5 118.1 . . ?
C1 C6 C5 117.1(8) . . ?
C1 C6 C21 120.2(7) . . ?
C5 C6 C21 122.6(8) . . ?
O1 C7 C8 121.2(6) . . ?
O1 C7 C1 120.1(6) . . ?
C8 C7 C1 118.7(6) . . ?
C13 C8 C9 117.0(6) . . ?
C13 C8 C7 124.6(6) . . ?
C9 C8 C7 118.3(6) . . ?
C10 C9 C8 122.6(7) . . ?
C10 C9 H9 118.7 . . ?
C8 C9 H9 118.7 . . ?
C11 C10 C9 119.3(6) . . ?
C11 C10 H10 120.4 . . ?
C9 C10 H10 120.4 . . ?
C10 C11 C12 119.6(6) . . ?
C10 C11 C14 121.0(6) . . ?
C12 C11 C14 119.5(7) . . ?
C13 C12 C11 119.7(6) . . ?
C13 C12 H12 120.1 . . ?
C11 C12 H12 120.1 . . ?
C8 C13 C12 121.6(6) . . ?
C8 C13 H13 119.2 . . ?
C12 C13 H13 119.2 . . ?
O3 C14 O2 123.3(3) . . ?
O3 C14 C11 118.5(4) . . ?
O2 C14 C11 118.2(4) . . ?
C2 C15 C16 111.3(9) . . ?
C2 C15 C17 111.2(9) . . ?
C16 C15 C17 110.6(9) . . ?
C2 C15 H15 107.9 . . ?
C16 C15 H15 107.9 . . ?
C17 C15 H15 107.9 . . ?
C15 C16 H16A 109.5 . . ?
C15 C16 H16B 109.5 . . ?
H16A C16 H16B 109.5 . . ?
C15 C16 H16C 109.5 . . ?
H16A C16 H16C 109.5 . . ?
H16B C16 H16C 109.5 . . ?
C15 C17 H17A 109.5 . . ?
C15 C17 H17B 109.5 . . ?
H17A C17 H17B 109.5 . . ?
C15 C17 H17C 109.5 . . ?
H17A C17 H17C 109.5 . . ?
H17B C17 H17C 109.5 . . ?
C20 C18 C19 114.7(7) . . ?
C20 C18 C4 112.8(8) . . ?
C19 C18 C4 116.3(8) . . ?
C20 C18 H18 103.7 . . ?
C19 C18 H18 103.7 . . ?
C4 C18 H18 103.7 . . ?
C18 C19 H19A 109.5 . . ?
C18 C19 H19B 109.5 . . ?
H19A C19 H19B 109.5 . . ?
C18 C19 H19C 109.5 . . ?
H19A C19 H19C 109.5 . . ?
H19B C19 H19C 109.5 . . ?
C18 C20 H20A 109.5 . . ?
C18 C20 H20B 109.5 . . ?
H20A C20 H20B 109.5 . . ?
C18 C20 H20C 109.5 . . ?
H20A C20 H20C 109.5 . . ?
H20B C20 H20C 109.5 . . ?
C6 C21 C22 111.4(9) . . ?
C6 C21 C23 113.3(8) . . ?
C22 C21 C23 110.5(6) . . ?
C6 C21 H21 107.1 . . ?
C22 C21 H21 107.1 . . ?
C23 C21 H21 107.1 . . ?
C21 C22 H22A 109.5 . . ?
C21 C22 H22B 109.5 . . ?
H22A C22 H22B 109.5 . . ?
C21 C22 H22C 109.5 . . ?
H22A C22 H22C 109.5 . . ?
H22B C22 H22C 109.5 . . ?
C21 C23 H23A 109.5 . . ?
C21 C23 H23B 109.5 . . ?
H23A C23 H23B 109.5 . . ?
C21 C23 H23C 109.5 . . ?
H23A C23 H23C 109.5 . . ?
H23B C23 H23C 109.5 . . ?
C2D C1D C6D 120(2) . . ?
C2D C1D C7D 131(2) . . ?
C6D C1D C7D 108(2) . . ?
C1D C2D C3D 118(3) . . ?
C1D C2D C15D 123(3) . . ?
C3D C2D C15D 119(3) . . ?
C2D C3D C4D 122(3) . . ?
C2D C3D H3D 119.0 . . ?
C4D C3D H3D 119.0 . . ?
C5D C4D C3D 118(3) . . ?
C5D C4D C18D 116(3) . . ?
C3D C4D C18D 126(3) . . ?
C6D C5D C4D 119(3) . . ?
C6D C5D H5D 120.4 . . ?
C4D C5D H5D 120.4 . . ?
C5D C6D C1D 122(3) . . ?
C5D C6D C21D 124(2) . . ?
C1D C6D C21D 113(2) . . ?
O1D C7D C22D 106(2) . . ?
O1D C7D C8D 106(2) . . ?
C22D C7D C8D 115(2) . . ?
O1D C7D C1D 109(3) . . ?
C22D C7D C1D 101.5(18) . . ?
C8D C7D C1D 118(3) . . ?
C13D C8D C9D 121(2) . . ?
C13D C8D C7D 115(2) . . ?
C9D C8D C7D 124(2) . . ?
C8D C9D C10D 115(2) . . ?
C8D C9D H9D 122.6 . . ?
C10D C9D H9D 122.6 . . ?
C11D C10D C9D 126(2) . . ?
C11D C10D H10D 117.1 . . ?
C9D C10D H10D 117.1 . . ?
C12D C11D C10D 115(2) . . ?
C12D C11D C14D 119(2) . . ?
C10D C11D C14D 125(2) . . ?
C13D C12D C11D 121(3) . . ?
C13D C12D H12D 119.3 . . ?
C11D C12D H12D 119.3 . . ?
C8D C13D C12D 121(2) . . ?
C8D C13D H13D 119.3 . . ?
C12D C13D H13D 119.3 . . ?
O3D C14D O2D 123.3(3) . . ?
O3D C14D C11D 121.2(13) . . ?
O2D C14D C11D 115.4(13) . . ?
C16D C15D C2D 113(3) . . ?
C16D C15D C17D 115(3) . . ?
C2D C15D C17D 112(3) . . ?
C16D C15D H15D 105.5 . . ?
C2D C15D H15D 105.5 . . ?
C17D C15D H15D 105.5 . . ?
C15D C16D H16D 109.5 . . ?
C15D C16D H16E 109.5 . . ?
H16D C16D H16E 109.5 . . ?
C15D C16D H16F 109.5 . . ?
H16D C16D H16F 109.5 . . ?
H16E C16D H16F 109.5 . . ?
C15D C17D H17D 109.5 . . ?
C15D C17D H17E 109.5 . . ?
H17D C17D H17E 109.5 . . ?
C15D C17D H17F 109.5 . . ?
H17D C17D H17F 109.5 . . ?
H17E C17D H17F 109.5 . . ?
C19D C18D C20D 108(3) . . ?
C19D C18D C4D 111(3) . . ?
C20D C18D C4D 109(3) . . ?
C19D C18D H18D 109.6 . . ?
C20D C18D H18D 109.6 . . ?
C4D C18D H18D 109.6 . . ?
C18D C19D H19D 109.5 . . ?
C18D C19D H19E 109.5 . . ?
H19D C19D H19E 109.5 . . ?
C18D C19D H19F 109.5 . . ?
H19D C19D H19F 109.5 . . ?
H19E C19D H19F 109.5 . . ?
C18D C20D H20D 109.5 . . ?
C18D C20D H20E 109.5 . . ?
H20D C20D H20E 109.5 . . ?
C18D C20D H20F 109.5 . . ?
H20D C20D H20F 109.5 . . ?
H20E C20D H20F 109.5 . . ?
C23D C21D C22D 122(3) . . ?
C23D C21D C6D 116(3) . . ?
C22D C21D C6D 99(2) . . ?
C23D C21D H21D 106.4 . . ?
C22D C21D H21D 106.4 . . ?
C6D C21D H21D 106.4 . . ?
C21D C22D C7D 110.5(18) . . ?
C21D C22D H22D 109.5 . . ?
C7D C22D H22D 109.5 . . ?
C21D C22D H22E 109.5 . . ?
C7D C22D H22E 109.5 . . ?
H22D C22D H22E 108.1 . . ?
C21D C23D H23D 109.5 . . ?
C21D C23D H23E 109.5 . . ?
H23D C23D H23E 109.5 . . ?
C21D C23D H23F 109.5 . . ?
H23D C23D H23F 109.5 . . ?
H23E C23D H23F 109.5 . . ?
C6P C1P C2P 120(2) . . ?
C6P C1P C7P 147(3) . . ?
C2P C1P C7P 92(2) . . ?
C3P C2P C1P 117(3) . . ?
C3P C2P C15P 143(3) . . ?
C1P C2P C15P 99(2) . . ?
C4P C3P C2P 123(3) . . ?
C4P C3P H3P 118.6 . . ?
C2P C3P H3P 118.6 . . ?
C3P C4P C5P 121(3) . . ?
C3P C4P C18P 120(3) . . ?
C5P C4P C18P 118(3) . . ?
C4P C5P C6P 116(3) . . ?
C4P C5P H5P 122.0 . . ?
C6P C5P H5P 122.0 . . ?
C1P C6P C5P 122(3) . . ?
C1P C6P C21P 123(3) . . ?
C5P C6P C21P 114(3) . . ?
O1P C7P C1P 123(3) . . ?
O1P C7P C8P 111(2) . . ?
C1P C7P C8P 115(3) . . ?
O1P C7P C15P 109(2) . . ?
C1P C7P C15P 86.4(18) . . ?
C8P C7P C15P 106.7(18) . . ?
C9P C8P C13P 116(2) . . ?
C9P C8P C7P 122(2) . . ?
C13P C8P C7P 122(2) . . ?
C8P C9P C10P 122(3) . . ?
C8P C9P H9P 119.0 . . ?
C10P C9P H9P 119.0 . . ?
C11P C10P C9P 123(3) . . ?
C11P C10P H10P 118.7 . . ?
C9P C10P H10P 118.7 . . ?
C10P C11P C12P 116(2) . . ?
C10P C11P C14P 119(2) . . ?
C12P C11P C14P 125(3) . . ?
C11P C12P C13P 121(3) . . ?
C11P C12P H12P 119.3 . . ?
C13P C12P H12P 119.3 . . ?
C8P C13P C12P 122(3) . . ?
C8P C13P H13P 119.1 . . ?
C12P C13P H13P 119.1 . . ?
O3P C14P O2P 123.3(3) . . ?
O3P C14P C11P 115.0(15) . . ?
O2P C14P C11P 120.5(15) . . ?
C2P C15P C16P 120(3) . . ?
C2P C15P C17P 120(4) . . ?
C16P C15P C17P 110(3) . . ?
C2P C15P C7P 82.8(18) . . ?
C16P C15P C7P 108(3) . . ?
C17P C15P C7P 114(3) . . ?
C15P C16P H16G 109.5 . . ?
C15P C16P H16H 109.5 . . ?
H16G C16P H16H 109.5 . . ?
C15P C16P H16I 109.5 . . ?
H16G C16P H16I 109.5 . . ?
H16H C16P H16I 109.5 . . ?
C15P C17P H17G 109.5 . . ?
C15P C17P H17H 109.5 . . ?
H17G C17P H17H 109.5 . . ?
C15P C17P H17I 109.5 . . ?
H17G C17P H17I 109.5 . . ?
H17H C17P H17I 109.5 . . ?
C20P C18P C19P 115(4) . . ?
C20P C18P C4P 104(3) . . ?
C19P C18P C4P 108(3) . . ?
C20P C18P H18P 110.1 . . ?
C19P C18P H18P 110.1 . . ?
C4P C18P H18P 110.1 . . ?
C18P C19P H19G 109.5 . . ?
C18P C19P H19H 109.5 . . ?
H19G C19P H19H 109.5 . . ?
C18P C19P H19I 109.5 . . ?
H19G C19P H19I 109.5 . . ?
H19H C19P H19I 109.5 . . ?
C18P C20P H20G 109.5 . . ?
C18P C20P H20H 109.5 . . ?
H20G C20P H20H 109.5 . . ?
C18P C20P H20I 109.5 . . ?
H20G C20P H20I 109.5 . . ?
H20H C20P H20I 109.5 . . ?
C6P C21P C22P 109(4) . . ?
C6P C21P C23P 111(4) . . ?
C22P C21P C23P 107(4) . . ?
C6P C21P H21P 110.0 . . ?
C22P C21P H21P 110.0 . . ?
C23P C21P H21P 110.0 . . ?
C21P C22P H22F 109.5 . . ?
C21P C22P H22G 109.5 . . ?
H22F C22P H22G 109.5 . . ?
C21P C22P H22H 109.5 . . ?
H22F C22P H22H 109.5 . . ?
H22G C22P H22H 109.5 . . ?
C21P C23P H23G 109.5 . . ?
C21P C23P H23H 109.5 . . ?
H23G C23P H23H 109.5 . . ?
C21P C23P H23I 109.5 . . ?
H23G C23P H23I 109.5 . . ?
H23H C23P H23I 109.5 . . ?
C25 N1 H1A 109.5 . . ?
C25 N1 H1B 109.5 . . ?
H1A N1 H1B 109.5 . . ?
C25 N1 H1C 109.5 . . ?
H1A N1 H1C 109.5 . . ?
H1B N1 H1C 109.5 . . ?
C25 C24 H24A 109.5 . . ?
C25 C24 H24B 109.5 . . ?
H24A C24 H24B 109.5 . . ?
C25 C24 H24C 109.5 . . ?
H24A C24 H24C 109.5 . . ?
H24B C24 H24C 109.5 . . ?
N1 C25 C26 110.1(2) . . ?
N1 C25 C24 109.0(3) . . ?
C26 C25 C24 115.1(3) . . ?
N1 C25 H25 107.4 . . ?
C26 C25 H25 107.4 . . ?
C24 C25 H25 107.4 . . ?
C27 C26 C31 118.0(4) . . ?
C27 C26 C25 120.7(3) . . ?
C31 C26 C25 121.3(3) . . ?
C26 C27 C28 121.0(5) . . ?
C26 C27 H27 119.5 . . ?
C28 C27 H27 119.5 . . ?
C29 C28 C27 120.4(5) . . ?
C29 C28 H28 119.8 . . ?
C27 C28 H28 119.8 . . ?
C28 C29 C30 119.8(5) . . ?
C28 C29 H29 120.1 . . ?
C30 C29 H29 120.1 . . ?
C29 C30 C31 120.6(5) . . ?
C29 C30 H30 119.7 . . ?
C31 C30 H30 119.7 . . ?
C26 C31 C30 120.2(5) . . ?
C26 C31 H31 119.9 . . ?
C30 C31 H31 119.9 . . ?

loop_
_geom_bond_atom_site_label_1
_geom_bond_atom_site_label_2
_geom_bond_distance
_geom_bond_site_symmetry_2
_geom_bond_publ_flag
O1 C7 1.214(7) . ?
O2 C14 1.267(3) . ?
O3 C14 1.245(4) . ?
C1 C2 1.397(8) . ?
C1 C6 1.399(8) . ?
C1 C7 1.512(8) . ?
C2 C3 1.402(9) . ?
C2 C15 1.527(9) . ?
C3 C4 1.371(9) . ?
C3 H3 0.9300 . ?
C4 C5 1.391(9) . ?
C4 C18 1.525(9) . ?
C5 C6 1.403(9) . ?
C5 H5 0.9300 . ?
C6 C21 1.518(8) . ?
C7 C8 1.489(7) . ?
C8 C13 1.367(8) . ?
C8 C9 1.391(8) . ?
C9 C10 1.374(7) . ?
C9 H9 0.9300 . ?
C10 C11 1.368(8) . ?
C10 H10 0.9300 . ?
C11 C12 1.391(8) . ?
C11 C14 1.521(7) . ?
C12 C13 1.386(7) . ?
C12 H12 0.9300 . ?
C13 H13 0.9300 . ?
C15 C16 1.531(10) . ?
C15 C17 1.546(11) . ?
C15 H15 0.9800 . ?
C16 H16A 0.9600 . ?
C16 H16B 0.9600 . ?
C16 H16C 0.9600 . ?
C17 H17A 0.9600 . ?
C17 H17B 0.9600 . ?
C17 H17C 0.9600 . ?
C18 C20 1.492(10) . ?
C18 C19 1.496(10) . ?
C18 H18 0.9800 . ?
C19 H19A 0.9600 . ?
C19 H19B 0.9600 . ?
C19 H19C 0.9600 . ?
C20 H20A 0.9600 . ?
C20 H20B 0.9600 . ?
C20 H20C 0.9600 . ?
C21 C22 1.522(11) . ?
C21 C23 1.528(10) . ?
C21 H21 0.9800 . ?
C22 H22A 0.9600 . ?
C22 H22B 0.9600 . ?
C22 H22C 0.9600 . ?
C23 H23A 0.9600 . ?
C23 H23B 0.9600 . ?
C23 H23C 0.9600 . ?
O1D C7D 1.44(2) . ?
O2D C14D 1.267(3) . ?
O3D C14D 1.245(4) . ?
C1D C2D 1.38(2) . ?
C1D C6D 1.40(2) . ?
C1D C7D 1.56(2) . ?
C2D C3D 1.41(2) . ?
C2D C15D 1.51(2) . ?
C3D C4D 1.42(2) . ?
C3D H3D 0.9300 . ?
C4D C5D 1.39(2) . ?
C4D C18D 1.57(2) . ?
C5D C6D 1.38(2) . ?
C5D H5D 0.9300 . ?
C6D C21D 1.54(2) . ?
C7D C22D 1.52(2) . ?
C7D C8D 1.53(2) . ?
C8D C13D 1.38(2) . ?
C8D C9D 1.40(2) . ?
C9D C10D 1.41(2) . ?
C9D H9D 0.9300 . ?
C10D C11D 1.41(2) . ?
C10D H10D 0.9300 . ?
C11D C12D 1.39(2) . ?
C11D C14D 1.49(2) . ?
C12D C13D 1.38(2) . ?
C12D H12D 0.9300 . ?
C13D H13D 0.9300 . ?
C15D C16D 1.50(3) . ?
C15D C17D 1.54(3) . ?
C15D H15D 0.9800 . ?
C16D H16D 0.9600 . ?
C16D H16E 0.9600 . ?
C16D H16F 0.9600 . ?
C17D H17D 0.9600 . ?
C17D H17E 0.9600 . ?
C17D H17F 0.9600 . ?
C18D C19D 1.52(3) . ?
C18D C20D 1.54(3) . ?
C18D H18D 0.9800 . ?
C19D H19D 0.9600 . ?
C19D H19E 0.9600 . ?
C19D H19F 0.9600 . ?
C20D H20D 0.9600 . ?
C20D H20E 0.9600 . ?
C20D H20F 0.9600 . ?
C21D C23D 1.49(2) . ?
C21D C22D 1.52(2) . ?
C21D H21D 0.9800 . ?
C22D H22D 0.9700 . ?
C22D H22E 0.9700 . ?
C23D H23D 0.9600 . ?
C23D H23E 0.9600 . ?
C23D H23F 0.9600 . ?
O1P C7P 1.40(2) . ?
O2P C14P 1.267(3) . ?
O3P C14P 1.245(4) . ?
C1P C6P 1.39(2) . ?
C1P C2P 1.40(3) . ?
C1P C7P 1.51(2) . ?
C2P C3P 1.38(2) . ?
C2P C15P 1.48(2) . ?
C3P C4P 1.37(2) . ?
C3P H3P 0.9300 . ?
C4P C5P 1.39(3) . ?
C4P C18P 1.53(2) . ?
C5P C6P 1.40(3) . ?
C5P H5P 0.9300 . ?
C6P C21P 1.52(3) . ?
C7P C8P 1.54(2) . ?
C7P C15P 1.67(2) . ?
C8P C9P 1.37(2) . ?
C8P C13P 1.39(2) . ?
C9P C10P 1.39(2) . ?
C9P H9P 0.9300 . ?
C10P C11P 1.38(2) . ?
C10P H10P 0.9300 . ?
C11P C12P 1.39(3) . ?
C11P C14P 1.52(2) . ?
C12P C13P 1.40(3) . ?
C12P H12P 0.9300 . ?
C13P H13P 0.9300 . ?
C15P C16P 1.52(3) . ?
C15P C17P 1.52(3) . ?
C16P H16G 0.9600 . ?
C16P H16H 0.9600 . ?
C16P H16I 0.9600 . ?
C17P H17G 0.9600 . ?
C17P H17H 0.9600 . ?
C17P H17I 0.9600 . ?
C18P C20P 1.51(3) . ?
C18P C19P 1.53(3) . ?
C18P H18P 0.9800 . ?
C19P H19G 0.9600 . ?
C19P H19H 0.9600 . ?
C19P H19I 0.9600 . ?
C20P H20G 0.9600 . ?
C20P H20H 0.9600 . ?
C20P H20I 0.9600 . ?
C21P C22P 1.53(3) . ?
C21P C23P 1.53(3) . ?
C21P H21P 0.9800 . ?
C22P H22F 0.9600 . ?
C22P H22G 0.9600 . ?
C22P H22H 0.9600 . ?
C23P H23G 0.9600 . ?
C23P H23H 0.9600 . ?
C23P H23I 0.9600 . ?
N1 C25 1.503(4) . ?
N1 H1A 0.8900 . ?
N1 H1B 0.8900 . ?
N1 H1C 0.8900 . ?
C24 C25 1.521(5) . ?
C24 H24A 0.9600 . ?
C24 H24B 0.9600 . ?
C24 H24C 0.9600 . ?
C25 C26 1.510(5) . ?
C25 H25 0.9800 . ?
C26 C27 1.378(5) . ?
C26 C31 1.390(5) . ?
C27 C28 1.388(6) . ?
C27 H27 0.9300 . ?
C28 C29 1.360(8) . ?
C28 H28 0.9300 . ?
C29 C30 1.362(8) . ?
C29 H29 0.9300 . ?
C30 C31 1.392(6) . ?
C30 H30 0.9300 . ?
C31 H31 0.9300 . ?

_cod_database_fobs_code 2108819
